data_7017881
loop_
_publ_author_name
'Ross, Tamsyn M.'
'Moubaraki, Boujemaa'
'Neville, Suzanne M.'
'Batten, Stuart R.'
'Murray, Keith S.'

_publ_section_title
;
 Polymorphism and spin crossover in mononuclear Fe(II) species containing
 new dipyridylamino-substituted s-triazine ligands.
;
_journal_issue 5
_journal_name_full 'Dalton transactions (Cambridge, England : 2003)'
_journal_page_first 1512
_journal_page_last 1523
_journal_paper_doi 10.1039/c1dt11597a
_journal_volume 41
_journal_year 2012
_chemical_formula_moiety '(C52 H60 Cl2 Fe N16 Se2), 2(C H4 O)'
_chemical_formula_sum 'C54 H68 Cl2 Fe N16 O2 Se2'
_chemical_formula_weight 1257.91
_chemical_name_common trans-[Fe(II)(NCSe)2(DDCCl)].2CH3OH
_chemical_name_systematic
;
trans-[Fe(II)(NCSe)2(DDCCl)].2CH3OH
;
_space_group_IT_number 2
_symmetry_cell_setting triclinic
_symmetry_space_group_name_Hall '-P 1'
_symmetry_space_group_name_H-M 'P -1'
_atom_sites_solution_hydrogens geom
_atom_sites_solution_primary direct
_atom_sites_solution_secondary difmap
_audit_creation_method SHELXL-97
_cell_angle_alpha 79.359(2)
_cell_angle_beta 86.745(2)
_cell_angle_gamma 72.678(3)
_cell_formula_units_Z 1
_cell_length_a 8.5210(6)
_cell_length_b 11.7421(7)
_cell_length_c 15.3839(9)
_cell_measurement_reflns_used 15746
_cell_measurement_temperature 123(1)
_cell_measurement_theta_max 28.30
_cell_measurement_theta_min 1.85
_cell_volume 1444.15(16)
_computing_cell_refinement 'Bruker SMART (Bruker)'
_computing_data_collection 'Bruker SMART (Bruker)'
_computing_data_reduction 'Bruker SAINT (Bruker)'
_computing_molecular_graphics 'X-Seed (Barbour, 1999)'
_computing_publication_material 'CIFTAB (Sheldrick, 1997)'
_computing_structure_refinement 'SHELXL-97 (Sheldrick, 1997)'
_computing_structure_solution 'SHELXS-97 (Sheldrick, 1990)'
_diffrn_ambient_temperature 123(1)
_diffrn_measured_fraction_theta_full 0.970
_diffrn_measured_fraction_theta_max 0.962
_diffrn_measurement_device_type 'Bruker X8 Apex II CCD'
_diffrn_measurement_method 'phi and omega scans'
_diffrn_radiation_monochromator graphite
_diffrn_radiation_source 'fine-focus sealed tube'
_diffrn_radiation_type MoK\a
_diffrn_radiation_wavelength 0.71073
_diffrn_reflns_av_R_equivalents 0.0229
_diffrn_reflns_av_sigmaI/netI 0.0299
_diffrn_reflns_limit_h_max 11
_diffrn_reflns_limit_h_min -11
_diffrn_reflns_limit_k_max 15
_diffrn_reflns_limit_k_min -15
_diffrn_reflns_limit_l_max 16
_diffrn_reflns_limit_l_min -20
_diffrn_reflns_number 15746
_diffrn_reflns_theta_full 27.50
_diffrn_reflns_theta_max 28.30
_diffrn_reflns_theta_min 1.85
_exptl_absorpt_coefficient_mu 1.669
_exptl_absorpt_correction_T_max 0.8508
_exptl_absorpt_correction_T_min 0.7313
_exptl_absorpt_correction_type multi-scan
_exptl_absorpt_process_details SADABS
_exptl_crystal_colour orange
_exptl_crystal_density_diffrn 1.446
_exptl_crystal_density_method 'not measured'
_exptl_crystal_description block
_exptl_crystal_F_000 648
_exptl_crystal_size_max 0.20
_exptl_crystal_size_mid 0.20
_exptl_crystal_size_min 0.10
_refine_diff_density_max 0.467
_refine_diff_density_min -0.412
_refine_diff_density_rms 0.062
_refine_ls_extinction_method none
_refine_ls_goodness_of_fit_ref 1.036
_refine_ls_hydrogen_treatment constr
_refine_ls_matrix_type full
_refine_ls_number_parameters 351
_refine_ls_number_reflns 6921
_refine_ls_number_restraints 0
_refine_ls_restrained_S_all 1.036
_refine_ls_R_factor_all 0.0357
_refine_ls_R_factor_gt 0.0289
_refine_ls_shift/su_max 0.001
_refine_ls_shift/su_mean 0.000
_refine_ls_structure_factor_coef Fsqd
_refine_ls_weighting_details 'calc w=1/[\s^2^(Fo^2^)+(0.2000P)^2^+0.0000P] where P=(Fo^2^+2Fc^2^)/3'
_refine_ls_weighting_scheme calc
_refine_ls_wR_factor_gt 0.0723
_refine_ls_wR_factor_ref 0.0753
_reflns_number_gt 6021
_reflns_number_total 6921
_reflns_threshold_expression >2sigma(I)
_cod_data_source_file c1dt11597a.txt
_cod_data_source_block 6
_cod_depositor_comments
;
The following automatic conversions were performed:

'_exptl_absorpt_correction_type' value 'Multi-scan' changed to
'multi-scan' according to
/home/saulius/struct/CIF-dictionaries/cif_core.dic dictionary named
'cif_core.dic' version 2.4.1 from 2010-06-29.

Automatic conversion script
Id: cif_fix_values 1715 2011-07-08 13:25:40Z adriana 
;
_cod_original_sg_symbol_H-M P-1
_cod_database_code 7017881

loop_
_symmetry_equiv_pos_as_xyz
'x, y, z'
'-x, -y, -z'

loop_
_atom_site_label
_atom_site_type_symbol
_atom_site_fract_x
_atom_site_fract_y
_atom_site_fract_z
_atom_site_U_iso_or_equiv
_atom_site_adp_type
_atom_site_occupancy
_atom_site_symmetry_multiplicity
_atom_site_calc_flag
_atom_site_refinement_flags
Fe1 Fe 1.0000 0.0000 0.5000 0.01106(7) Uani 1 2 d S
Se1 Se 0.83694(2) -0.248061(17) 0.760344(12) 0.02341(6) Uani 1 1 d .
N1 N 0.94978(17) -0.10174(12) 0.60586(10) 0.0151(3) Uani 1 1 d .
C1 C 0.90497(19) -0.15886(14) 0.66652(11) 0.0148(3) Uani 1 1 d .
C5 C 0.6196(2) 0.32465(14) 0.52267(11) 0.0162(3) Uani 1 1 d .
H5 H 0.5350 0.3795 0.4850 0.019 Uiso 1 1 calc R
N2 N 0.84725(16) 0.14237(12) 0.54444(9) 0.0131(3) Uani 1 1 d .
C2 C 0.8594(2) 0.15980(15) 0.62822(11) 0.0172(3) Uani 1 1 d .
H2 H 0.9399 0.1012 0.6663 0.021 Uiso 1 1 calc R
C3 C 0.7599(2) 0.25902(16) 0.66050(12) 0.0207(4) Uani 1 1 d .
H3 H 0.7738 0.2691 0.7192 0.025 Uiso 1 1 calc R
C6 C 0.72613(19) 0.22321(14) 0.49422(11) 0.0133(3) Uani 1 1 d .
Cl1 Cl 0.73554(6) 0.60120(4) 0.27013(3) 0.02497(10) Uani 1 1 d .
N3 N 0.70461(16) 0.19723(11) 0.40987(9) 0.0125(3) Uani 1 1 d .
N4 N 0.80474(16) -0.01555(12) 0.44484(9) 0.0132(3) Uani 1 1 d .
C4 C 0.6392(2) 0.34401(15) 0.60648(12) 0.0192(3) Uani 1 1 d .
H4 H 0.5714 0.4142 0.6269 0.023 Uiso 1 1 calc R
C11 C 0.7811(2) -0.12543(14) 0.44865(11) 0.0165(3) Uani 1 1 d .
H11 H 0.8621 -0.1951 0.4770 0.020 Uiso 1 1 calc R
N5 N 0.72167(17) 0.38722(12) 0.34252(10) 0.0163(3) Uani 1 1 d .
N7 N 0.70207(17) 0.24053(12) 0.25772(9) 0.0153(3) Uani 1 1 d .
C7 C 0.68534(19) 0.08167(14) 0.40751(11) 0.0130(3) Uani 1 1 d .
C8 C 0.5438(2) 0.07343(15) 0.37209(11) 0.0169(3) Uani 1 1 d .
H8 H 0.4615 0.1445 0.3468 0.020 Uiso 1 1 calc R
C12 C 0.70789(19) 0.27902(14) 0.33271(11) 0.0139(3) Uani 1 1 d .
C14 C 0.7190(2) 0.31869(14) 0.18380(11) 0.0156(3) Uani 1 1 d .
C10 C 0.6459(2) -0.14132(15) 0.41356(12) 0.0192(3) Uani 1 1 d .
H10 H 0.6357 -0.2203 0.4162 0.023 Uiso 1 1 calc R
C9 C 0.5245(2) -0.03957(16) 0.37414(12) 0.0204(4) Uani 1 1 d .
H9 H 0.4299 -0.0477 0.3491 0.025 Uiso 1 1 calc R
N6 N 0.72630(18) 0.43299(12) 0.18454(10) 0.0171(3) Uani 1 1 d .
N8 N 0.72928(18) 0.28204(12) 0.10532(10) 0.0180(3) Uani 1 1 d .
C13 C 0.7273(2) 0.45585(14) 0.26451(12) 0.0170(3) Uani 1 1 d .
O1 O 0.2958(2) 0.38563(16) 0.38684(13) 0.0472(4) Uani 1 1 d .
H1 H 0.2773 0.3536 0.3455 0.057 Uiso 1 1 calc R
C21 C 0.7525(2) 0.15338(15) 0.09943(12) 0.0208(4) Uani 1 1 d .
H21 H 0.7751 0.1478 0.0356 0.025 Uiso 1 1 calc R
C15 C 0.7574(2) 0.36228(15) 0.02367(11) 0.0197(4) Uani 1 1 d .
H15 H 0.7265 0.4463 0.0371 0.024 Uiso 1 1 calc R
C16 C 0.9386(2) 0.32953(16) -0.00207(12) 0.0202(4) Uani 1 1 d .
H16A H 0.9745 0.2463 -0.0154 0.024 Uiso 1 1 calc R
H16B H 1.0052 0.3316 0.0480 0.024 Uiso 1 1 calc R
C18 C 0.8623(2) 0.41985(16) -0.16048(12) 0.0220(4) Uani 1 1 d .
H18A H 0.8792 0.4801 -0.2115 0.026 Uiso 1 1 calc R
H18B H 0.8969 0.3392 -0.1783 0.026 Uiso 1 1 calc R
C17 C 0.9665(3) 0.41856(18) -0.08303(12) 0.0265(4) Uani 1 1 d .
H17A H 0.9377 0.5009 -0.0683 0.032 Uiso 1 1 calc R
H17B H 1.0841 0.3951 -0.0999 0.032 Uiso 1 1 calc R
C26 C 0.9041(3) 0.06598(16) 0.14963(13) 0.0264(4) Uani 1 1 d .
H26A H 1.0022 0.0932 0.1310 0.032 Uiso 1 1 calc R
H26B H 0.8882 0.0654 0.2139 0.032 Uiso 1 1 calc R
C20 C 0.6492(2) 0.36525(18) -0.05334(13) 0.0268(4) Uani 1 1 d .
H20A H 0.5320 0.3924 -0.0362 0.032 Uiso 1 1 calc R
H20B H 0.6730 0.2827 -0.0672 0.032 Uiso 1 1 calc R
C19 C 0.6815(3) 0.45158(18) -0.13532(13) 0.0293(4) Uani 1 1 d .
H19A H 0.6166 0.4479 -0.1855 0.035 Uiso 1 1 calc R
H19B H 0.6446 0.5356 -0.1235 0.035 Uiso 1 1 calc R
C25 C 0.9308(3) -0.06165(17) 0.13042(14) 0.0351(5) Uani 1 1 d .
H25A H 0.9555 -0.0620 0.0668 0.042 Uiso 1 1 calc R
H25B H 1.0263 -0.1185 0.1647 0.042 Uiso 1 1 calc R
C22 C 0.5986(3) 0.1136(2) 0.12215(14) 0.0315(4) Uani 1 1 d .
H22A H 0.5061 0.1687 0.0848 0.038 Uiso 1 1 calc R
H22B H 0.5687 0.1179 0.1848 0.038 Uiso 1 1 calc R
C23 C 0.6290(3) -0.0168(2) 0.10659(17) 0.0456(6) Uani 1 1 d .
H23A H 0.5319 -0.0443 0.1270 0.055 Uiso 1 1 calc R
H23B H 0.6424 -0.0181 0.0424 0.055 Uiso 1 1 calc R
C24 C 0.7802(4) -0.1035(2) 0.15471(16) 0.0446(6) Uani 1 1 d .
H24A H 0.7615 -0.1101 0.2193 0.053 Uiso 1 1 calc R
H24B H 0.7990 -0.1850 0.1396 0.053 Uiso 1 1 calc R
C27 C 0.1457(3) 0.4432(2) 0.42515(18) 0.0427(6) Uani 1 1 d .
H27A H 0.1654 0.4519 0.4854 0.064 Uiso 1 1 calc R
H27B H 0.0700 0.3942 0.4270 0.064 Uiso 1 1 calc R
H27C H 0.0973 0.5234 0.3896 0.064 Uiso 1 1 calc R

loop_
_atom_site_aniso_label
_atom_site_aniso_U_11
_atom_site_aniso_U_22
_atom_site_aniso_U_33
_atom_site_aniso_U_23
_atom_site_aniso_U_13
_atom_site_aniso_U_12
Fe1 0.01120(15) 0.01111(14) 0.01090(16) -0.00055(12) -0.00045(11) -0.00409(11)
Se1 0.02108(10) 0.02949(10) 0.01838(11) 0.00789(7) -0.00207(7) -0.01239(7)
N1 0.0138(6) 0.0151(6) 0.0169(7) -0.0031(5) -0.0018(5) -0.0047(5)
C1 0.0125(7) 0.0152(7) 0.0165(8) -0.0021(6) -0.0018(6) -0.0036(6)
C5 0.0154(8) 0.0150(7) 0.0180(9) -0.0010(6) 0.0017(6) -0.0057(6)
N2 0.0131(6) 0.0139(6) 0.0126(7) -0.0009(5) -0.0005(5) -0.0054(5)
C2 0.0182(8) 0.0193(8) 0.0145(8) -0.0020(6) -0.0017(6) -0.0067(6)
C3 0.0252(9) 0.0242(8) 0.0159(9) -0.0084(7) 0.0014(7) -0.0093(7)
C6 0.0135(7) 0.0146(7) 0.0131(8) -0.0012(6) 0.0013(6) -0.0071(6)
Cl1 0.0362(2) 0.01526(18) 0.0252(2) -0.00429(16) 0.01019(19) -0.01155(17)
N3 0.0141(6) 0.0123(6) 0.0112(7) -0.0014(5) -0.0008(5) -0.0040(5)
N4 0.0130(6) 0.0146(6) 0.0126(7) -0.0018(5) 0.0000(5) -0.0053(5)
C4 0.0199(8) 0.0186(8) 0.0205(9) -0.0069(7) 0.0053(7) -0.0065(6)
C11 0.0171(8) 0.0144(7) 0.0182(9) -0.0017(6) 0.0008(6) -0.0058(6)
N5 0.0171(7) 0.0147(6) 0.0169(7) -0.0020(5) 0.0029(5) -0.0054(5)
N7 0.0167(7) 0.0149(6) 0.0138(7) -0.0014(5) 0.0001(5) -0.0044(5)
C7 0.0146(7) 0.0141(7) 0.0106(8) -0.0018(6) 0.0020(6) -0.0053(6)
C8 0.0145(8) 0.0206(8) 0.0154(9) -0.0005(6) -0.0016(6) -0.0060(6)
C12 0.0101(7) 0.0148(7) 0.0148(8) -0.0002(6) 0.0008(6) -0.0021(6)
C14 0.0135(7) 0.0157(7) 0.0150(8) -0.0002(6) 0.0010(6) -0.0019(6)
C10 0.0220(8) 0.0191(8) 0.0204(9) -0.0040(7) 0.0016(7) -0.0116(7)
C9 0.0178(8) 0.0267(9) 0.0203(9) -0.0023(7) -0.0021(7) -0.0126(7)
N6 0.0193(7) 0.0139(6) 0.0154(7) -0.0006(5) 0.0033(5) -0.0027(5)
N8 0.0237(7) 0.0145(6) 0.0132(7) -0.0010(5) 0.0014(6) -0.0027(6)
C13 0.0164(8) 0.0125(7) 0.0215(9) -0.0028(6) 0.0037(6) -0.0040(6)
O1 0.0384(9) 0.0448(9) 0.0594(12) -0.0187(9) -0.0160(8) -0.0051(7)
C21 0.0317(10) 0.0173(8) 0.0144(9) -0.0029(7) -0.0006(7) -0.0084(7)
C15 0.0283(9) 0.0142(7) 0.0126(9) -0.0002(6) 0.0037(7) -0.0020(7)
C16 0.0263(9) 0.0227(8) 0.0136(9) -0.0026(7) -0.0016(7) -0.0100(7)
C18 0.0319(10) 0.0196(8) 0.0137(9) -0.0017(7) -0.0001(7) -0.0070(7)
C17 0.0378(11) 0.0307(10) 0.0165(9) -0.0032(8) 0.0011(8) -0.0192(8)
C26 0.0379(11) 0.0163(8) 0.0223(10) -0.0046(7) -0.0028(8) -0.0025(8)
C20 0.0211(9) 0.0322(10) 0.0191(10) 0.0044(8) -0.0005(7) -0.0012(8)
C19 0.0316(10) 0.0266(9) 0.0185(10) 0.0042(8) -0.0018(8) 0.0037(8)
C25 0.0584(15) 0.0180(9) 0.0254(11) -0.0046(8) 0.0067(10) -0.0070(9)
C22 0.0369(11) 0.0388(11) 0.0249(11) -0.0062(9) 0.0017(8) -0.0203(9)
C23 0.0645(17) 0.0493(14) 0.0409(14) -0.0190(12) 0.0112(12) -0.0390(13)
C24 0.0783(19) 0.0265(10) 0.0340(13) -0.0106(9) 0.0161(12) -0.0229(11)
C27 0.0448(14) 0.0337(11) 0.0490(15) 0.0010(11) -0.0050(11) -0.0146(10)

loop_
_atom_type_symbol
_atom_type_description
_atom_type_scat_dispersion_real
_atom_type_scat_dispersion_imag
_atom_type_scat_source
C C 0.0033 0.0016 'International Tables Vol C Tables 4.2.6.8 and 6.1.1.4'
H H 0.0000 0.0000 'International Tables Vol C Tables 4.2.6.8 and 6.1.1.4'
N N 0.0061 0.0033 'International Tables Vol C Tables 4.2.6.8 and 6.1.1.4'
O O 0.0106 0.0060 'International Tables Vol C Tables 4.2.6.8 and 6.1.1.4'
Cl Cl 0.1484 0.1585 'International Tables Vol C Tables 4.2.6.8 and 6.1.1.4'
Fe Fe 0.3463 0.8444 'International Tables Vol C Tables 4.2.6.8 and 6.1.1.4'
Se Se -0.0929 2.2259 'International Tables Vol C Tables 4.2.6.8 and 6.1.1.4'

loop_
_geom_angle_atom_site_label_1
_geom_angle_atom_site_label_2
_geom_angle_atom_site_label_3
_geom_angle
_geom_angle_site_symmetry_1
_geom_angle_site_symmetry_3
N1 Fe1 N1 180.000(1) 2_756 .
N1 Fe1 N4 92.42(6) 2_756 .
N1 Fe1 N4 87.58(6) . .
N1 Fe1 N4 87.58(6) 2_756 2_756
N1 Fe1 N4 92.42(6) . 2_756
N4 Fe1 N4 180.000(1) . 2_756
N1 Fe1 N2 87.96(6) 2_756 2_756
N1 Fe1 N2 92.04(6) . 2_756
N4 Fe1 N2 93.43(5) . 2_756
N4 Fe1 N2 86.57(5) 2_756 2_756
N1 Fe1 N2 92.04(6) 2_756 .
N1 Fe1 N2 87.96(6) . .
N4 Fe1 N2 86.57(5) . .
N4 Fe1 N2 93.43(5) 2_756 .
N2 Fe1 N2 180.00(7) 2_756 .
C1 N1 Fe1 173.74(13) . .
N1 C1 Se1 179.60(16) . .
C4 C5 C6 118.69(16) . .
C4 C5 H5 120.7 . .
C6 C5 H5 120.7 . .
C6 N2 C2 116.98(14) . .
C6 N2 Fe1 122.02(11) . .
C2 N2 Fe1 120.99(11) . .
N2 C2 C3 122.77(16) . .
N2 C2 H2 118.6 . .
C3 C2 H2 118.6 . .
C2 C3 C4 119.34(16) . .
C2 C3 H3 120.3 . .
C4 C3 H3 120.3 . .
N2 C6 C5 123.40(15) . .
N2 C6 N3 116.30(13) . .
C5 C6 N3 120.22(15) . .
C12 N3 C6 121.68(13) . .
C12 N3 C7 121.19(13) . .
C6 N3 C7 117.10(13) . .
C7 N4 C11 117.04(14) . .
C7 N4 Fe1 121.93(11) . .
C11 N4 Fe1 120.88(11) . .
C5 C4 C3 118.69(15) . .
C5 C4 H4 120.7 . .
C3 C4 H4 120.7 . .
N4 C11 C10 123.39(15) . .
N4 C11 H11 118.3 . .
C10 C11 H11 118.3 . .
C13 N5 C12 110.65(14) . .
C12 N7 C14 114.78(14) . .
N4 C7 C8 123.05(15) . .
N4 C7 N3 116.87(14) . .
C8 C7 N3 119.99(14) . .
C9 C8 C7 118.97(15) . .
C9 C8 H8 120.5 . .
C7 C8 H8 120.5 . .
N7 C12 N5 127.33(15) . .
N7 C12 N3 116.27(14) . .
N5 C12 N3 116.36(14) . .
N8 C14 N7 118.44(15) . .
N8 C14 N6 118.07(15) . .
N7 C14 N6 123.49(15) . .
C11 C10 C9 118.69(16) . .
C11 C10 H10 120.7 . .
C9 C10 H10 120.7 . .
C8 C9 C10 118.80(16) . .
C8 C9 H9 120.6 . .
C10 C9 H9 120.6 . .
C13 N6 C14 112.86(14) . .
C14 N8 C15 119.96(14) . .
C14 N8 C21 121.50(14) . .
C15 N8 C21 116.99(13) . .
N6 C13 N5 130.65(15) . .
N6 C13 Cl1 115.18(13) . .
N5 C13 Cl1 114.17(13) . .
C27 O1 H1 109.5 . .
N8 C21 C22 113.47(15) . .
N8 C21 C26 113.26(15) . .
C22 C21 C26 112.41(16) . .
N8 C21 H21 105.6 . .
C22 C21 H21 105.6 . .
C26 C21 H21 105.6 . .
N8 C15 C16 111.23(14) . .
N8 C15 C20 112.85(15) . .
C16 C15 C20 111.31(14) . .
N8 C15 H15 107.0 . .
C16 C15 H15 107.0 . .
C20 C15 H15 107.0 . .
C15 C16 C17 110.32(15) . .
C15 C16 H16A 109.6 . .
C17 C16 H16A 109.6 . .
C15 C16 H16B 109.6 . .
C17 C16 H16B 109.6 . .
H16A C16 H16B 108.1 . .
C19 C18 C17 110.55(16) . .
C19 C18 H18A 109.5 . .
C17 C18 H18A 109.5 . .
C19 C18 H18B 109.5 . .
C17 C18 H18B 109.5 . .
H18A C18 H18B 108.1 . .
C18 C17 C16 110.85(16) . .
C18 C17 H17A 109.5 . .
C16 C17 H17A 109.5 . .
C18 C17 H17B 109.5 . .
C16 C17 H17B 109.5 . .
H17A C17 H17B 108.1 . .
C25 C26 C21 109.65(17) . .
C25 C26 H26A 109.7 . .
C21 C26 H26A 109.7 . .
C25 C26 H26B 109.7 . .
C21 C26 H26B 109.7 . .
H26A C26 H26B 108.2 . .
C15 C20 C19 110.40(17) . .
C15 C20 H20A 109.6 . .
C19 C20 H20A 109.6 . .
C15 C20 H20B 109.6 . .
C19 C20 H20B 109.6 . .
H20A C20 H20B 108.1 . .
C18 C19 C20 111.88(15) . .
C18 C19 H19A 109.2 . .
C20 C19 H19A 109.2 . .
C18 C19 H19B 109.2 . .
C20 C19 H19B 109.2 . .
H19A C19 H19B 107.9 . .
C24 C25 C26 110.89(18) . .
C24 C25 H25A 109.5 . .
C26 C25 H25A 109.5 . .
C24 C25 H25B 109.5 . .
C26 C25 H25B 109.5 . .
H25A C25 H25B 108.0 . .
C21 C22 C23 110.00(18) . .
C21 C22 H22A 109.7 . .
C23 C22 H22A 109.7 . .
C21 C22 H22B 109.7 . .
C23 C22 H22B 109.7 . .
H22A C22 H22B 108.2 . .
C24 C23 C22 112.2(2) . .
C24 C23 H23A 109.2 . .
C22 C23 H23A 109.2 . .
C24 C23 H23B 109.2 . .
C22 C23 H23B 109.2 . .
H23A C23 H23B 107.9 . .
C25 C24 C23 111.53(19) . .
C25 C24 H24A 109.3 . .
C23 C24 H24A 109.3 . .
C25 C24 H24B 109.3 . .
C23 C24 H24B 109.3 . .
H24A C24 H24B 108.0 . .
O1 C27 H27A 109.5 . .
O1 C27 H27B 109.5 . .
H27A C27 H27B 109.5 . .
O1 C27 H27C 109.5 . .
H27A C27 H27C 109.5 . .
H27B C27 H27C 109.5 . .

loop_
_geom_bond_atom_site_label_1
_geom_bond_atom_site_label_2
_geom_bond_distance
_geom_bond_site_symmetry_2
Fe1 N1 1.9415(15) 2_756
Fe1 N1 1.9415(15) .
Fe1 N4 1.9799(14) .
Fe1 N4 1.9799(14) 2_756
Fe1 N2 1.9954(13) 2_756
Fe1 N2 1.9954(13) .
Se1 C1 1.7957(17) .
N1 C1 1.161(2) .
C5 C4 1.377(2) .
C5 C6 1.392(2) .
C5 H5 0.9500 .
N2 C6 1.341(2) .
N2 C2 1.356(2) .
C2 C3 1.379(2) .
C2 H2 0.9500 .
C3 C4 1.387(3) .
C3 H3 0.9500 .
C6 N3 1.420(2) .
Cl1 C13 1.7469(17) .
N3 C12 1.387(2) .
N3 C7 1.422(2) .
N4 C7 1.342(2) .
N4 C11 1.354(2) .
C4 H4 0.9500 .
C11 C10 1.374(2) .
C11 H11 0.9500 .
N5 C13 1.323(2) .
N5 C12 1.346(2) .
N7 C12 1.323(2) .
N7 C14 1.353(2) .
C7 C8 1.387(2) .
C8 C9 1.379(2) .
C8 H8 0.9500 .
C14 N8 1.345(2) .
C14 N6 1.364(2) .
C10 C9 1.391(2) .
C10 H10 0.9500 .
C9 H9 0.9500 .
N6 C13 1.308(2) .
N8 C15 1.479(2) .
N8 C21 1.483(2) .
O1 C27 1.410(3) .
O1 H1 0.8400 .
C21 C22 1.520(3) .
C21 C26 1.533(3) .
C21 H21 1.0000 .
C15 C16 1.524(3) .
C15 C20 1.531(3) .
C15 H15 1.0000 .
C16 C17 1.528(3) .
C16 H16A 0.9900 .
C16 H16B 0.9900 .
C18 C19 1.518(3) .
C18 C17 1.521(3) .
C18 H18A 0.9900 .
C18 H18B 0.9900 .
C17 H17A 0.9900 .
C17 H17B 0.9900 .
C26 C25 1.529(3) .
C26 H26A 0.9900 .
C26 H26B 0.9900 .
C20 C19 1.532(3) .
C20 H20A 0.9900 .
C20 H20B 0.9900 .
C19 H19A 0.9900 .
C19 H19B 0.9900 .
C25 C24 1.511(4) .
C25 H25A 0.9900 .
C25 H25B 0.9900 .
C22 C23 1.536(3) .
C22 H22A 0.9900 .
C22 H22B 0.9900 .
C23 C24 1.515(4) .
C23 H23A 0.9900 .
C23 H23B 0.9900 .
C24 H24A 0.9900 .
C24 H24B 0.9900 .
C27 H27A 0.9800 .
C27 H27B 0.9800 .
C27 H27C 0.9800 .
